data_7226746
loop_
_publ_author_name
'Cheng, Minmin'
'Liu, Xun'
'Luo, Qingping'
'Duan, Xiaohui'
'Pei, Chonghua'

_publ_section_title
;
 Cocrystals of ammonium perchlorate with a series of crown ethers:
 preparation, structures, and properties
;
_journal_issue 43
_journal_name_full CrystEngComm
_journal_page_first 8487
_journal_paper_doi 10.1039/C6CE01455K
_journal_volume 18
_journal_year 2016
_chemical_formula_moiety 'Cl O4, 1.5(C20 H24 O6), H4 N'
_chemical_formula_sum 'C30 H40 Cl N O13'
_chemical_formula_weight 658.08
_chemical_melting_point 470.65
_chemical_name_systematic 'AP/DB18C6 cocrystal'
_space_group_crystal_system monoclinic
_space_group_IT_number 14
_space_group_name_Hall '-P 2ybc'
_space_group_name_H-M_alt 'P 1 21/c 1'
_symmetry_space_group_name_Hall '-P 2ybc'
_symmetry_space_group_name_H-M 'P 1 21/c 1'
_atom_sites_solution_hydrogens mixed
_audit_creation_date 2015-11-18
_audit_creation_method
;
Olex2 1.2
(compiled 2015.09.30 svn.r3233 for OlexSys, GUI svn.r5103)
;
_audit_update_record
;
2016-09-01 deposited with the CCDC.
2016-10-06 downloaded from the CCDC.
;
_cell_angle_alpha 90
_cell_angle_beta 107.3603(17)
_cell_angle_gamma 90
_cell_formula_units_Z 4
_cell_length_a 12.6348(2)
_cell_length_b 12.9180(2)
_cell_length_c 20.7752(3)
_cell_measurement_reflns_used 8264
_cell_measurement_temperature 294.39(10)
_cell_measurement_theta_max 72.3030
_cell_measurement_theta_min 4.8080
_cell_volume 3236.39(9)
_computing_cell_refinement
;
CrysAlisPro, Agilent Technologies,
Version 1.171.37.35 (release 13-08-2014 CrysAlis171 .NET)
(compiled Aug 13 2014,18:06:01)
;
_computing_data_collection
;
CrysAlisPro, Agilent Technologies,
Version 1.171.37.35 (release 13-08-2014 CrysAlis171 .NET)
(compiled Aug 13 2014,18:06:01)
;
_computing_data_reduction
;
CrysAlisPro, Agilent Technologies,
Version 1.171.37.35 (release 13-08-2014 CrysAlis171 .NET)
(compiled Aug 13 2014,18:06:01)
;
_computing_molecular_graphics 'Olex2 (Dolomanov et al., 2009)'
_computing_publication_material 'Olex2 (Dolomanov et al., 2009)'
_computing_structure_refinement 'ShelXL (Sheldrick, 2015)'
_computing_structure_solution 'ShelXT (Sheldrick, 2015)'
_diffrn_ambient_environment air
_diffrn_ambient_temperature 294.39(10)
_diffrn_detector 'CCD plate'
_diffrn_detector_area_resol_mean 15.9595
_diffrn_detector_type EosS2
_diffrn_measured_fraction_theta_full 0.960
_diffrn_measured_fraction_theta_max 0.960
_diffrn_measurement_details
;
  1 omega  -31.00   53.00   1.0000    3.0100
omega____ theta____ kappa____ phi______ frames
    -       36.5421  -57.0000    0.0000 84

  2 omega   20.00  104.00   1.0000    3.0100
omega____ theta____ kappa____ phi______ frames
    -       36.5421   57.0000 -180.0000 84

  3 omega   20.00  104.00   1.0000    3.0100
omega____ theta____ kappa____ phi______ frames
    -       36.5421   57.0000   60.0000 84

  4 omega  -31.00   53.00   1.0000    3.0100
omega____ theta____ kappa____ phi______ frames
    -       36.5421  -57.0000   30.0000 84

  5 omega   20.00  104.00   1.0000    3.0100
omega____ theta____ kappa____ phi______ frames
    -       36.5421   57.0000 -120.0000 84

  6 omega    7.00  108.00   1.0000    3.0100
omega____ theta____ kappa____ phi______ frames
    -       36.5421   19.0000 -180.0000 101

  7 omega   23.00   90.00   1.0000    3.0100
omega____ theta____ kappa____ phi______ frames
    -       36.5421 -125.0000  -30.0000 67

  8 omega   23.00   90.00   1.0000    3.0100
omega____ theta____ kappa____ phi______ frames
    -       36.5421 -125.0000 -150.0000 67

  9 omega    1.00   75.00   1.0000    3.0100
omega____ theta____ kappa____ phi______ frames
    -       36.5421  -99.0000   90.0000 74

 10 omega  -31.00   53.00   1.0000    3.0100
omega____ theta____ kappa____ phi______ frames
    -       36.5421  -57.0000  -60.0000 84

 11 omega   38.00   91.00   1.0000   12.0400
omega____ theta____ kappa____ phi______ frames
    -      108.0000  -30.0000   60.0000 53

 12 omega   38.00   91.00   1.0000   12.0400
omega____ theta____ kappa____ phi______ frames
    -      108.0000  -30.0000 -150.0000 53

 13 omega   38.00   91.00   1.0000   12.0400
omega____ theta____ kappa____ phi______ frames
    -      108.0000  -30.0000    0.0000 53

 14 omega   40.00   98.00   1.0000   12.0400
omega____ theta____ kappa____ phi______ frames
    -      108.0000  -45.0000 -180.0000 58

 15 omega   39.00  109.00   1.0000   12.0400
omega____ theta____ kappa____ phi______ frames
    -      108.0000  -94.0000    0.0000 70

 16 omega   40.00  135.00   1.0000   12.0400
omega____ theta____ kappa____ phi______ frames
    -      108.0000  -77.0000   60.0000 95

 17 omega   38.00  116.00   1.0000   12.0400
omega____ theta____ kappa____ phi______ frames
    -      108.0000 -111.0000  150.0000 78

 18 omega   40.00   98.00   1.0000   12.0400
omega____ theta____ kappa____ phi______ frames
    -      108.0000  -45.0000  -30.0000 58

 19 omega   40.00   98.00   1.0000   12.0400
omega____ theta____ kappa____ phi______ frames
    -      108.0000  -45.0000  120.0000 58

 20 omega   39.00   64.00   1.0000   12.0400
omega____ theta____ kappa____ phi______ frames
    -      108.0000  -94.0000 -150.0000 25
;
_diffrn_measurement_device 'four-circle diffractometer'
_diffrn_measurement_device_type 'New Gemini, Dual, Cu at zero, EosS2'
_diffrn_measurement_method '\w scans'
_diffrn_orient_matrix_UB_11 0.1136508000
_diffrn_orient_matrix_UB_12 0.0130282000
_diffrn_orient_matrix_UB_13 -0.0122830000
_diffrn_orient_matrix_UB_21 -0.0338226000
_diffrn_orient_matrix_UB_22 -0.0796560000
_diffrn_orient_matrix_UB_23 -0.0577442000
_diffrn_orient_matrix_UB_31 -0.0475187000
_diffrn_orient_matrix_UB_32 0.0877588000
_diffrn_orient_matrix_UB_33 -0.0505278000
_diffrn_radiation_monochromator graphite
_diffrn_radiation_probe x-ray
_diffrn_radiation_type CuK\a
_diffrn_radiation_wavelength 1.54184
_diffrn_reflns_av_R_equivalents 0.0293
_diffrn_reflns_av_unetI/netI 0.0216
_diffrn_reflns_Laue_measured_fraction_full 0.960
_diffrn_reflns_Laue_measured_fraction_max 0.960
_diffrn_reflns_limit_h_max 14
_diffrn_reflns_limit_h_min -14
_diffrn_reflns_limit_k_max 15
_diffrn_reflns_limit_k_min -10
_diffrn_reflns_limit_l_max 18
_diffrn_reflns_limit_l_min -24
_diffrn_reflns_number 19153
_diffrn_reflns_point_group_measured_fraction_full 0.960
_diffrn_reflns_point_group_measured_fraction_max 0.960
_diffrn_reflns_theta_full 67.051
_diffrn_reflns_theta_max 67.051
_diffrn_reflns_theta_min 5.017
_diffrn_source 'Enhance (Cu) X-ray Source'
_exptl_absorpt_coefficient_mu 1.618
_exptl_absorpt_correction_T_max 1.00000
_exptl_absorpt_correction_T_min 0.66423
_exptl_absorpt_correction_type multi-scan
_exptl_absorpt_process_details
;
CrysAlisPro, Agilent Technologies,
Version 1.171.37.35 (release 13-08-2014 CrysAlis171 .NET)
(compiled Aug 13 2014,18:06:01)
Empirical absorption correction using spherical harmonics,
 implemented in SCALE3 ABSPACK scaling algorithm.
;
_exptl_crystal_colour 'clear light colourless'
_exptl_crystal_colour_lustre clear
_exptl_crystal_colour_modifier light
_exptl_crystal_colour_primary colourless
_exptl_crystal_density_diffrn 1.351
_exptl_crystal_description rod-like
_exptl_crystal_F_000 1392
_exptl_crystal_recrystallization_method 'Re-crystallisation from solvent: N, N-dimethylformamide/methyl tert-butyl ether'
_exptl_crystal_size_max 0.7
_exptl_crystal_size_mid 0.6
_exptl_crystal_size_min 0.5
_refine_diff_density_max 1.067
_refine_diff_density_min -0.691
_refine_diff_density_rms 0.101
_refine_ls_extinction_method none
_refine_ls_goodness_of_fit_ref 1.049
_refine_ls_hydrogen_treatment mixed
_refine_ls_matrix_type full
_refine_ls_number_parameters 417
_refine_ls_number_reflns 5551
_refine_ls_number_restraints 1
_refine_ls_restrained_S_all 1.049
_refine_ls_R_factor_all 0.0894
_refine_ls_R_factor_gt 0.0823
_refine_ls_shift/su_max 0.001
_refine_ls_shift/su_mean 0.000
_refine_ls_structure_factor_coef Fsqd
_refine_ls_weighting_details 'w=1/[\s^2^(Fo^2^)+(0.1769P)^2^+1.6310P] where P=(Fo^2^+2Fc^2^)/3'
_refine_ls_weighting_scheme calc
_refine_ls_wR_factor_gt 0.2480
_refine_ls_wR_factor_ref 0.2600
_reflns_Friedel_coverage 0.000
_reflns_number_gt 4734
_reflns_number_total 5551
_reflns_threshold_expression 'I > 2\s(I)'
_cod_data_source_file c6ce01455k1.cif
_cod_data_source_block xnkd-11-13-02
_cod_depositor_comments 'Adding full bibliography for 7226745--7226747.cif.'
_cod_original_cell_volume 3236.38(9)
_cod_database_code 7226746
_shelx_space_group_comment
;
The symmetry employed for this shelxl refinement is uniquely defined
by the following loop, which should always be used as a source of
symmetry information in preference to the above space-group names.
They are only intended as comments.
;
_reflns_odcompleteness_completeness 95.63
_reflns_odcompleteness_iscentric 1
_reflns_odcompleteness_theta 66.97
_olex2_refinement_description
;
1. Fixed Uiso
 At 1.2 times of:
  All C(H) groups, All C(H,H) groups
 At 1.5 times of:
  All N(H,H) groups
2. Restrained distances
 N00B-HB
 0.85 with sigma of 0.01
3.a Free rotating group:
 N00B(H0AA,H)
3.b Secondary CH2 refined with riding coordinates:
 C00H(H00A,H00B), C00K(H00C,H00D), C00L(H00E,H00F), C00P(H00G,H00H), C00Q(H00Q,
 H00T), C00T(H00U,H00W), C00U(H00X,H00Y), C00W(H00I,H00J), C00X(H00,HC),
 C00Y(H00K,H00L), C013(H01A,H01B), C014(H01C,H01D)
3.c Aromatic/amide H refined with riding coordinates:
 C00I(H00P), C00M(H00M), C00N(H00N), C00O(H00O), C00R(H00R), C00S(H00S),
 C00V(H00V), C00Z(H00Z), C010(H010), C012(H012), C015(H015), C018(H018)
;
_shelx_shelxl_version_number 2014/7
_olex2_date_sample_data_collection 2015-11-13
_olex2_submission_special_instructions 'No special instructions were received'

loop_
_space_group_symop_operation_xyz
'x, y, z'
'-x, y+1/2, -z+1/2'
'-x, -y, -z'
'x, -y-1/2, z-1/2'

loop_
_atom_site_label
_atom_site_type_symbol
_atom_site_fract_x
_atom_site_fract_y
_atom_site_fract_z
_atom_site_U_iso_or_equiv
_atom_site_adp_type
_atom_site_occupancy
_atom_site_site_symmetry_order
_atom_site_calc_flag
_atom_site_refinement_flags_posn
Cl01 Cl 0.82356(9) 0.00140(7) 0.61826(4) 0.0722(3) Uani 1 1 d .
O002 O 0.66939(17) 0.36974(17) 0.50536(10) 0.0538(5) Uani 1 1 d .
O003 O 0.79390(17) 0.32334(17) 0.74660(10) 0.0536(5) Uani 1 1 d .
O004 O 0.84238(16) 0.38885(18) 0.62797(10) 0.0529(5) Uani 1 1 d .
O005 O 0.60372(19) 0.24095(19) 0.74095(12) 0.0627(6) Uani 1 1 d .
O006 O 0.48348(18) 0.2750(2) 0.49739(12) 0.0621(6) Uani 1 1 d .
O007 O 0.8749(2) 0.67229(18) 0.46245(12) 0.0635(6) Uani 1 1 d .
O008 O 0.7978(2) 0.53405(18) 0.37156(11) 0.0671(7) Uani 1 1 d .
O009 O 1.0489(2) 0.6373(2) 0.59258(12) 0.0706(7) Uani 1 1 d .
O00A O 0.4450(2) 0.1998(2) 0.61703(14) 0.0736(7) Uani 1 1 d .
N00B N 0.6662(2) 0.2436(2) 0.61742(14) 0.0559(6) Uani 1 1 d D
H0AA H 0.6903 0.2439 0.6602 0.084 Uiso 1 1 d G
H H 0.6946 0.2938 0.6019 0.084 Uiso 1 1 d G
C00C C 0.5768(2) 0.4060(2) 0.45762(14) 0.0499(7) Uani 1 1 d .
C00D C 0.4769(3) 0.3546(3) 0.45323(15) 0.0538(7) Uani 1 1 d .
C00E C 0.8078(2) 0.6308(2) 0.34788(16) 0.0484(7) Uani 1 1 d .
C00F C 0.7576(3) 0.3387(2) 0.80208(15) 0.0528(7) Uani 1 1 d .
C00G C 0.6558(3) 0.2961(2) 0.79892(16) 0.0574(8) Uani 1 1 d .
C00H C 0.8971(2) 0.3687(3) 0.74711(16) 0.0545(7) Uani 1 1 d .
H00A H 0.9559 0.3442 0.7857 0.065 Uiso 1 1 calc R
H00B H 0.8930 0.4435 0.7500 0.065 Uiso 1 1 calc R
C00I C 0.7787(3) 0.6577(3) 0.28085(17) 0.0605(8) Uani 1 1 d .
H00P H 0.7505 0.6077 0.2480 0.073 Uiso 1 1 calc R
C00J C 0.8479(3) 0.7065(2) 0.39766(17) 0.0540(7) Uani 1 1 d .
C00K C 0.9204(2) 0.3382(3) 0.68293(16) 0.0539(7) Uani 1 1 d .
H00C H 0.9952 0.3583 0.6848 0.065 Uiso 1 1 calc R
H00D H 0.9139 0.2637 0.6770 0.065 Uiso 1 1 calc R
C00L C 0.7727(3) 0.4195(3) 0.51011(16) 0.0629(8) Uani 1 1 d .
H00E H 0.7682 0.4924 0.5201 0.075 Uiso 1 1 calc R
H00F H 0.7892 0.4134 0.4676 0.075 Uiso 1 1 calc R
C00M C 0.5768(3) 0.4877(3) 0.41489(17) 0.0616(8) Uani 1 1 d .
H00M H 0.6426 0.5223 0.4178 0.074 Uiso 1 1 calc R
C00N C 0.8175(4) 0.3917(3) 0.85980(17) 0.0674(9) Uani 1 1 d .
H00N H 0.8859 0.4207 0.8621 0.081 Uiso 1 1 calc R
C00O C 0.3812(3) 0.3871(3) 0.40574(18) 0.0688(10) Uani 1 1 d .
H00O H 0.3148 0.3535 0.4026 0.083 Uiso 1 1 calc R
C00P C 0.8614(3) 0.3690(3) 0.56472(16) 0.0623(8) Uani 1 1 d .
H00G H 0.8612 0.2950 0.5568 0.075 Uiso 1 1 calc R
H00H H 0.9332 0.3961 0.5652 0.075 Uiso 1 1 calc R
C00Q C 0.7992(4) 0.4463(3) 0.33061(17) 0.0709(10) Uani 1 1 d .
H00Q H 0.7681 0.4654 0.2836 0.085 Uiso 1 1 calc R
H00T H 0.7527 0.3926 0.3405 0.085 Uiso 1 1 calc R
C00R C 0.3818(3) 0.4683(4) 0.36282(19) 0.0770(11) Uani 1 1 d .
H00R H 0.3164 0.4887 0.3309 0.092 Uiso 1 1 calc R
C00S C 0.4788(4) 0.5184(3) 0.36747(19) 0.0711(10) Uani 1 1 d .
H00S H 0.4794 0.5735 0.3388 0.085 Uiso 1 1 calc R
C00T C 0.9221(3) 0.7452(3) 0.5148(2) 0.0714(10) Uani 1 1 d .
H00U H 0.8701 0.8011 0.5132 0.086 Uiso 1 1 calc R
H00W H 0.9891 0.7745 0.5087 0.086 Uiso 1 1 calc R
C00U C 1.0875(4) 0.5951(3) 0.65852(18) 0.0761(11) Uani 1 1 d .
H00X H 1.0383 0.5401 0.6636 0.091 Uiso 1 1 calc R
H00Y H 1.0885 0.6483 0.6916 0.091 Uiso 1 1 calc R
C00V C 0.6145(4) 0.3079(3) 0.8534(2) 0.0799(12) Uani 1 1 d .
H00V H 0.5458 0.2799 0.8514 0.096 Uiso 1 1 calc R
C00W C 0.3813(3) 0.2289(4) 0.4989(2) 0.0800(11) Uani 1 1 d .
H00I H 0.3447 0.1968 0.4558 0.096 Uiso 1 1 calc R
H00J H 0.3323 0.2813 0.5076 0.096 Uiso 1 1 calc R
C00X C 0.9481(3) 0.6917(4) 0.5804(2) 0.0766(11) Uani 1 1 d .
H00 H 0.9539 0.7419 0.6160 0.092 Uiso 1 1 calc R
HC H 0.8889 0.6437 0.5802 0.092 Uiso 1 1 calc R
C00Y C 0.4996(4) 0.1933(4) 0.7364(2) 0.0816(12) Uani 1 1 d .
H00K H 0.4443 0.2458 0.7356 0.098 Uiso 1 1 calc R
H00L H 0.5067 0.1490 0.7752 0.098 Uiso 1 1 calc R
C00Z C 0.7754(5) 0.4011(3) 0.9138(2) 0.0860(14) Uani 1 1 d .
H00Z H 0.8162 0.4351 0.9528 0.103 Uiso 1 1 calc R
C010 C 0.8591(4) 0.8064(3) 0.3775(3) 0.0855(13) Uani 1 1 d .
H010 H 0.8849 0.8579 0.4097 0.103 Uiso 1 1 calc R
O011 O 0.8190(5) -0.1053(4) 0.6295(3) 0.1514(19) Uani 1 1 d .
C012 C 0.6739(5) 0.3604(4) 0.9099(2) 0.0885(14) Uani 1 1 d .
H012 H 0.6450 0.3685 0.9458 0.106 Uiso 1 1 calc R
C013 C 0.4652(4) 0.1309(4) 0.6733(3) 0.0893(13) Uani 1 1 d .
H01A H 0.5233 0.0822 0.6726 0.107 Uiso 1 1 calc R
H01B H 0.3985 0.0921 0.6711 0.107 Uiso 1 1 calc R
C014 C 0.4064(4) 0.1496(4) 0.5533(2) 0.0892(13) Uani 1 1 d .
H01C H 0.3401 0.1100 0.5509 0.107 Uiso 1 1 calc R
H01D H 0.4626 0.1023 0.5477 0.107 Uiso 1 1 calc R
C015 C 0.7912(4) 0.7579(4) 0.2622(2) 0.0893(13) Uani 1 1 d .
H015 H 0.7715 0.7759 0.2168 0.107 Uiso 1 1 calc R
O016 O 0.8605(7) 0.0498(5) 0.6788(3) 0.184(3) Uani 1 1 d .
O017 O 0.7292(6) 0.0370(6) 0.5736(3) 0.197(3) Uani 1 1 d .
C018 C 0.8326(6) 0.8304(4) 0.3104(3) 0.1104(19) Uani 1 1 d .
H018 H 0.8430 0.8977 0.2976 0.133 Uiso 1 1 calc R
O019 O 0.9001(8) 0.0045(11) 0.5808(4) 0.274(6) Uani 1 1 d .
HA H 0.698(4) 0.189(3) 0.615(2) 0.069(12) Uiso 1 1 d .
HB H 0.5973(12) 0.247(5) 0.598(2) 0.108(18) Uiso 1 1 d D

loop_
_atom_site_aniso_label
_atom_site_aniso_U_11
_atom_site_aniso_U_22
_atom_site_aniso_U_33
_atom_site_aniso_U_23
_atom_site_aniso_U_13
_atom_site_aniso_U_12
Cl01 0.0855(7) 0.0655(6) 0.0592(5) -0.0016(4) 0.0118(4) 0.0084(4)
O002 0.0452(11) 0.0616(12) 0.0530(11) 0.0039(9) 0.0123(9) -0.0007(9)
O003 0.0513(11) 0.0647(13) 0.0464(10) 0.0002(9) 0.0172(9) -0.0014(9)
O004 0.0397(10) 0.0697(13) 0.0499(11) 0.0064(9) 0.0143(8) 0.0053(9)
O005 0.0605(13) 0.0699(14) 0.0652(13) 0.0115(11) 0.0302(11) -0.0031(10)
O006 0.0483(12) 0.0700(14) 0.0635(13) -0.0040(11) 0.0099(10) -0.0080(10)
O007 0.0707(15) 0.0569(13) 0.0625(13) -0.0163(10) 0.0193(11) -0.0110(10)
O008 0.1017(19) 0.0521(12) 0.0521(12) -0.0052(10) 0.0299(12) -0.0190(12)
O009 0.0800(16) 0.0756(16) 0.0592(13) -0.0094(11) 0.0253(12) -0.0036(12)
O00A 0.0625(14) 0.0720(16) 0.0853(17) 0.0057(13) 0.0204(13) -0.0205(11)
N00B 0.0498(15) 0.0617(17) 0.0562(14) 0.0014(12) 0.0157(12) -0.0018(13)
C00C 0.0513(15) 0.0537(16) 0.0428(13) -0.0097(12) 0.0115(12) 0.0079(12)
C00D 0.0505(16) 0.0601(18) 0.0486(15) -0.0124(13) 0.0117(13) 0.0050(13)
C00E 0.0380(13) 0.0497(15) 0.0606(16) 0.0002(13) 0.0193(12) -0.0009(11)
C00F 0.0671(19) 0.0466(15) 0.0467(15) 0.0120(12) 0.0202(13) 0.0154(13)
C00G 0.076(2) 0.0490(16) 0.0555(17) 0.0161(13) 0.0322(15) 0.0153(14)
C00H 0.0480(16) 0.0572(17) 0.0525(15) 0.0058(13) 0.0061(13) -0.0002(12)
C00I 0.0519(17) 0.069(2) 0.0587(17) 0.0075(15) 0.0136(14) 0.0057(14)
C00J 0.0486(15) 0.0495(16) 0.0657(18) -0.0058(13) 0.0199(14) 0.0018(12)
C00K 0.0360(13) 0.0647(18) 0.0604(17) 0.0104(14) 0.0133(12) 0.0030(12)
C00L 0.0513(17) 0.087(2) 0.0531(16) 0.0095(16) 0.0205(14) -0.0052(16)
C00M 0.069(2) 0.0644(19) 0.0528(17) 0.0004(14) 0.0209(15) 0.0083(15)
C00N 0.094(3) 0.0535(18) 0.0522(17) 0.0031(14) 0.0186(17) 0.0095(17)
C00O 0.0498(18) 0.088(3) 0.0618(19) -0.0139(18) 0.0068(15) 0.0061(16)
C00P 0.0462(16) 0.088(2) 0.0572(17) 0.0056(16) 0.0229(14) 0.0025(15)
C00Q 0.099(3) 0.0573(19) 0.0497(17) -0.0088(14) 0.0115(17) -0.0209(18)
C00R 0.068(2) 0.095(3) 0.060(2) -0.003(2) 0.0082(17) 0.033(2)
C00S 0.084(3) 0.068(2) 0.059(2) 0.0039(16) 0.0187(18) 0.0268(19)
C00T 0.063(2) 0.068(2) 0.079(2) -0.0312(18) 0.0152(17) -0.0027(16)
C00U 0.117(3) 0.062(2) 0.0594(19) -0.0179(16) 0.042(2) -0.020(2)
C00V 0.104(3) 0.075(2) 0.081(3) 0.025(2) 0.059(2) 0.020(2)
C00W 0.056(2) 0.088(3) 0.087(3) -0.010(2) 0.0072(18) -0.0265(18)
C00X 0.071(2) 0.090(3) 0.069(2) -0.035(2) 0.0214(18) -0.0067(19)
C00Y 0.071(2) 0.093(3) 0.091(3) 0.024(2) 0.040(2) -0.010(2)
C00Z 0.140(4) 0.064(2) 0.057(2) 0.0049(17) 0.035(2) 0.020(2)
C010 0.106(3) 0.0455(18) 0.101(3) -0.0024(19) 0.025(3) -0.0002(18)
O011 0.178(5) 0.092(3) 0.162(4) -0.026(3) 0.016(3) 0.016(3)
C012 0.143(4) 0.074(3) 0.068(2) 0.010(2) 0.060(3) 0.018(3)
C013 0.078(3) 0.084(3) 0.107(3) 0.019(2) 0.029(2) -0.029(2)
C014 0.073(2) 0.083(3) 0.104(3) -0.003(2) 0.014(2) -0.036(2)
C015 0.109(3) 0.073(3) 0.079(3) 0.028(2) 0.018(2) 0.017(2)
O016 0.313(8) 0.139(4) 0.102(3) -0.049(3) 0.066(4) -0.072(5)
O017 0.215(7) 0.187(6) 0.154(5) -0.019(4) 0.000(4) 0.106(5)
C018 0.162(5) 0.053(2) 0.117(4) 0.023(3) 0.041(4) 0.009(3)
O019 0.233(9) 0.447(18) 0.174(7) 0.035(8) 0.108(6) 0.003(9)

loop_
_atom_type_symbol
_atom_type_description
_atom_type_scat_dispersion_real
_atom_type_scat_dispersion_imag
_atom_type_scat_source
C C 0.0181 0.0091 'International Tables Vol C Tables 4.2.6.8 and 6.1.1.4'
H H 0.0000 0.0000 'International Tables Vol C Tables 4.2.6.8 and 6.1.1.4'
Cl Cl 0.3639 0.7018 'International Tables Vol C Tables 4.2.6.8 and 6.1.1.4'
N N 0.0311 0.0180 'International Tables Vol C Tables 4.2.6.8 and 6.1.1.4'
O O 0.0492 0.0322 'International Tables Vol C Tables 4.2.6.8 and 6.1.1.4'

loop_
_geom_angle_atom_site_label_1
_geom_angle_atom_site_label_2
_geom_angle_atom_site_label_3
_geom_angle
_geom_angle_site_symmetry_1
_geom_angle_site_symmetry_3
O011 Cl01 O019 100.9(6) . .
O016 Cl01 O011 108.6(4) . .
O016 Cl01 O019 113.3(6) . .
O017 Cl01 O011 112.1(4) . .
O017 Cl01 O016 117.9(5) . .
O017 Cl01 O019 102.8(5) . .
C00C O002 C00L 117.4(2) . .
C00F O003 C00H 117.8(2) . .
C00K O004 C00P 112.9(2) . .
C00G O005 C00Y 117.9(3) . .
C00D O006 C00W 117.0(3) . .
C00J O007 C00T 117.6(3) . .
C00E O008 C00Q 119.8(3) . .
C00X O009 C00U 113.4(3) . .
C014 O00A C013 113.9(3) . .
H0AA N00B H 109.5 . .
H0AA N00B HA 91.8 . .
H0AA N00B HB 119.2 . .
H N00B HA 111.5 . .
H N00B HB 105.8 . .
HA N00B HB 119(5) . .
O002 C00C C00D 116.2(3) . .
O002 C00C C00M 124.3(3) . .
C00M C00C C00D 119.5(3) . .
O006 C00D C00C 116.1(3) . .
O006 C00D C00O 125.1(3) . .
C00O C00D C00C 118.8(3) . .
O008 C00E C00I 124.9(3) . .
O008 C00E C00J 115.2(3) . .
C00I C00E C00J 119.9(3) . .
O003 C00F C00G 116.2(3) . .
O003 C00F C00N 124.1(3) . .
C00G C00F C00N 119.7(3) . .
O005 C00G C00V 124.6(4) . .
C00F C00G O005 116.1(3) . .
C00F C00G C00V 119.3(4) . .
O003 C00H H00A 110.1 . .
O003 C00H H00B 110.1 . .
O003 C00H C00K 107.8(2) . .
H00A C00H H00B 108.5 . .
C00K C00H H00A 110.1 . .
C00K C00H H00B 110.1 . .
C00E C00I H00P 119.8 . .
C015 C00I C00E 120.3(4) . .
C015 C00I H00P 119.8 . .
O007 C00J C00E 115.5(3) . .
O007 C00J C010 126.0(3) . .
C010 C00J C00E 118.5(3) . .
O004 C00K C00H 108.6(2) . .
O004 C00K H00C 110.0 . .
O004 C00K H00D 110.0 . .
C00H C00K H00C 110.0 . .
C00H C00K H00D 110.0 . .
H00C C00K H00D 108.4 . .
O002 C00L H00E 110.0 . .
O002 C00L H00F 110.0 . .
O002 C00L C00P 108.7(3) . .
H00E C00L H00F 108.3 . .
C00P C00L H00E 110.0 . .
C00P C00L H00F 110.0 . .
C00C C00M H00M 119.9 . .
C00C C00M C00S 120.2(4) . .
C00S C00M H00M 119.9 . .
C00F C00N H00N 120.0 . .
C00Z C00N C00F 120.0(4) . .
C00Z C00N H00N 120.0 . .
C00D C00O H00O 119.3 . .
C00R C00O C00D 121.5(4) . .
C00R C00O H00O 119.3 . .
O004 C00P C00L 109.1(3) . .
O004 C00P H00G 109.9 . .
O004 C00P H00H 109.9 . .
C00L C00P H00G 109.9 . .
C00L C00P H00H 109.9 . .
H00G C00P H00H 108.3 . .
O008 C00Q H00Q 109.1 . .
O008 C00Q H00T 109.1 . .
O008 C00Q C00U 112.4(3) . 3_766
H00Q C00Q H00T 107.9 . .
C00U C00Q H00Q 109.1 3_766 .
C00U C00Q H00T 109.1 3_766 .
C00O C00R H00R 120.2 . .
C00S C00R C00O 119.6(3) . .
C00S C00R H00R 120.2 . .
C00M C00S H00S 119.8 . .
C00R C00S C00M 120.4(4) . .
C00R C00S H00S 119.8 . .
O007 C00T H00U 109.9 . .
O007 C00T H00W 109.9 . .
O007 C00T C00X 108.7(3) . .
H00U C00T H00W 108.3 . .
C00X C00T H00U 109.9 . .
C00X C00T H00W 109.9 . .
O009 C00U C00Q 108.9(3) . 3_766
O009 C00U H00X 109.9 . .
O009 C00U H00Y 109.9 . .
C00Q C00U H00X 109.9 3_766 .
C00Q C00U H00Y 109.9 3_766 .
H00X C00U H00Y 108.3 . .
C00G C00V H00V 119.7 . .
C012 C00V C00G 120.6(5) . .
C012 C00V H00V 119.7 . .
O006 C00W H00I 110.0 . .
O006 C00W H00J 110.0 . .
O006 C00W C014 108.3(3) . .
H00I C00W H00J 108.4 . .
C014 C00W H00I 110.0 . .
C014 C00W H00J 110.0 . .
O009 C00X C00T 109.9(3) . .
O009 C00X H00 109.7 . .
O009 C00X HC 109.7 . .
C00T C00X H00 109.7 . .
C00T C00X HC 109.7 . .
H00 C00X HC 108.2 . .
O005 C00Y H00K 110.1 . .
O005 C00Y H00L 110.1 . .
O005 C00Y C013 108.1(3) . .
H00K C00Y H00L 108.4 . .
C013 C00Y H00K 110.1 . .
C013 C00Y H00L 110.1 . .
C00N C00Z H00Z 120.0 . .
C012 C00Z C00N 119.9(4) . .
C012 C00Z H00Z 120.0 . .
C00J C010 H010 119.8 . .
C018 C010 C00J 120.4(4) . .
C018 C010 H010 119.8 . .
C00V C012 H012 119.8 . .
C00Z C012 C00V 120.5(4) . .
C00Z C012 H012 119.8 . .
O00A C013 C00Y 108.5(4) . .
O00A C013 H01A 110.0 . .
O00A C013 H01B 110.0 . .
C00Y C013 H01A 110.0 . .
C00Y C013 H01B 110.0 . .
H01A C013 H01B 108.4 . .
O00A C014 C00W 109.3(4) . .
O00A C014 H01C 109.8 . .
O00A C014 H01D 109.8 . .
C00W C014 H01C 109.8 . .
C00W C014 H01D 109.8 . .
H01C C014 H01D 108.3 . .
C00I C015 H015 120.2 . .
C018 C015 C00I 119.6(4) . .
C018 C015 H015 120.2 . .
C010 C018 H018 119.4 . .
C015 C018 C010 121.2(4) . .
C015 C018 H018 119.4 . .

loop_
_geom_bond_atom_site_label_1
_geom_bond_atom_site_label_2
_geom_bond_distance
_geom_bond_site_symmetry_2
Cl01 O011 1.402(5) .
Cl01 O016 1.356(4) .
Cl01 O017 1.354(5) .
Cl01 O019 1.412(8) .
O002 C00C 1.371(4) .
O002 C00L 1.431(4) .
O003 C00F 1.376(4) .
O003 C00H 1.427(4) .
O004 C00K 1.425(4) .
O004 C00P 1.428(4) .
O005 C00G 1.385(4) .
O005 C00Y 1.430(5) .
O006 C00D 1.364(4) .
O006 C00W 1.431(4) .
O007 C00J 1.360(4) .
O007 C00T 1.427(4) .
O008 C00E 1.363(4) .
O008 C00Q 1.420(4) .
O009 C00U 1.419(5) .
O009 C00X 1.410(5) .
O00A C013 1.431(5) .
O00A C014 1.423(6) .
N00B H0AA 0.8496 .
N00B H 0.8497 .
N00B HA 0.83(5) .
N00B HB 0.844(10) .
C00C C00D 1.404(5) .
C00C C00M 1.379(5) .
C00D C00O 1.378(5) .
C00E C00I 1.374(5) .
C00E C00J 1.404(4) .
C00F C00G 1.382(5) .
C00F C00N 1.392(5) .
C00G C00V 1.389(5) .
C00H H00A 0.9700 .
C00H H00B 0.9700 .
C00H C00K 1.501(5) .
C00I H00P 0.9300 .
C00I C015 1.374(6) .
C00J C010 1.376(5) .
C00K H00C 0.9700 .
C00K H00D 0.9700 .
C00L H00E 0.9700 .
C00L H00F 0.9700 .
C00L C00P 1.487(5) .
C00M H00M 0.9300 .
C00M C00S 1.390(5) .
C00N H00N 0.9300 .
C00N C00Z 1.384(6) .
C00O H00O 0.9300 .
C00O C00R 1.378(6) .
C00P H00G 0.9700 .
C00P H00H 0.9700 .
C00Q H00Q 0.9700 .
C00Q H00T 0.9700 .
C00Q C00U 1.481(6) 3_766
C00R H00R 0.9300 .
C00R C00S 1.364(7) .
C00S H00S 0.9300 .
C00T H00U 0.9700 .
C00T H00W 0.9700 .
C00T C00X 1.475(6) .
C00U C00Q 1.481(6) 3_766
C00U H00X 0.9700 .
C00U H00Y 0.9700 .
C00V H00V 0.9300 .
C00V C012 1.370(7) .
C00W H00I 0.9700 .
C00W H00J 0.9700 .
C00W C014 1.487(7) .
C00X H00 0.9700 .
C00X HC 0.9700 .
C00Y H00K 0.9700 .
C00Y H00L 0.9700 .
C00Y C013 1.489(7) .
C00Z H00Z 0.9300 .
C00Z C012 1.365(7) .
C010 H010 0.9300 .
C010 C018 1.368(7) .
C012 H012 0.9300 .
C013 H01A 0.9700 .
C013 H01B 0.9700 .
C014 H01C 0.9700 .
C014 H01D 0.9700 .
C015 H015 0.9300 .
C015 C018 1.357(8) .
C018 H018 0.9300 .

loop_
_geom_torsion_atom_site_label_1
_geom_torsion_atom_site_label_2
_geom_torsion_atom_site_label_3
_geom_torsion_atom_site_label_4
_geom_torsion
_geom_torsion_site_symmetry_4
O002 C00C C00D O006 0.5(4) .
O002 C00C C00D C00O -179.4(3) .
O002 C00C C00M C00S 179.3(3) .
O002 C00L C00P O004 -66.2(4) .
O003 C00F C00G O005 1.5(4) .
O003 C00F C00G C00V 179.5(3) .
O003 C00F C00N C00Z -178.4(3) .
O003 C00H C00K O004 68.8(3) .
O005 C00G C00V C012 177.4(3) .
O005 C00Y C013 O00A -65.3(5) .
O006 C00D C00O C00R -179.8(3) .
O006 C00W C014 O00A 68.1(5) .
O007 C00J C010 C018 177.7(5) .
O007 C00T C00X O009 80.2(4) .
O008 C00E C00I C015 179.4(4) .
O008 C00E C00J O007 2.2(4) .
O008 C00E C00J C010 -179.3(3) .
C00C O002 C00L C00P 179.7(3) .
C00C C00D C00O C00R 0.1(5) .
C00C C00M C00S C00R 0.1(5) .
C00D O006 C00W C014 -176.0(3) .
C00D C00C C00M C00S -0.5(5) .
C00D C00O C00R C00S -0.5(6) .
C00E O008 C00Q C00U 90.6(4) 3_766
C00E C00I C015 C018 0.0(7) .
C00E C00J C010 C018 -0.6(7) .
C00F O003 C00H C00K 178.0(2) .
C00F C00G C00V C012 -0.5(5) .
C00F C00N C00Z C012 -1.5(6) .
C00G O005 C00Y C013 -174.8(3) .
C00G C00F C00N C00Z 0.3(5) .
C00G C00V C012 C00Z -0.7(6) .
C00H O003 C00F C00G 178.2(2) .
C00H O003 C00F C00N -3.0(4) .
C00I C00E C00J O007 -179.7(3) .
C00I C00E C00J C010 -1.3(5) .
C00I C015 C018 C010 -1.9(9) .
C00J O007 C00T C00X -178.3(3) .
C00J C00E C00I C015 1.6(5) .
C00J C010 C018 C015 2.3(9) .
C00K O004 C00P C00L 176.7(3) .
C00L O002 C00C C00D 178.9(3) .
C00L O002 C00C C00M -0.9(4) .
C00M C00C C00D O006 -179.7(3) .
C00M C00C C00D C00O 0.4(4) .
C00N C00F C00G O005 -177.3(3) .
C00N C00F C00G C00V 0.7(5) .
C00N C00Z C012 C00V 1.7(6) .
C00O C00R C00S C00M 0.4(6) .
C00P O004 C00K C00H 176.9(3) .
C00Q O008 C00E C00I 25.7(5) .
C00Q O008 C00E C00J -156.4(3) .
C00T O007 C00J C00E 176.4(3) .
C00T O007 C00J C010 -1.9(5) .
C00U O009 C00X C00T 172.0(3) .
C00W O006 C00D C00C 173.4(3) .
C00W O006 C00D C00O -6.7(5) .
C00X O009 C00U C00Q -171.7(3) 3_766
C00Y O005 C00G C00F 178.4(3) .
C00Y O005 C00G C00V 0.5(5) .
C013 O00A C014 C00W 176.4(4) .
C014 O00A C013 C00Y -177.2(4) .
